data_7713828
loop_
_publ_author_name
'Horrer, G\"unther'
'Luff, Martin Simon'
'Radius, Udo'

_publ_section_title
;
 N Heterocyclic Carbene and Cyclic (Alkyl)(Amino)Carbene ligated
 Half-Sandwich Complexes of Chromium(II) and Chromium(I)
;
_journal_name_full 'Dalton Transactions'
_journal_paper_doi 10.1039/D3DT02123H
_journal_year 2023
_chemical_formula_moiety 'C19 H27 Cr N2 O2'
_chemical_formula_sum 'C19 H27 Cr N2 O2'
_chemical_formula_weight 367.42
_space_group_crystal_system monoclinic
_space_group_IT_number 14
_space_group_name_Hall '-P 2ybc'
_space_group_name_H-M_alt 'P 1 21/c 1'
_atom_sites_solution_hydrogens geom
_atom_sites_solution_primary dual
_atom_sites_solution_secondary difmap
_audit_creation_method SHELXL-2018/3
_audit_update_record
;
2023-07-06 deposited with the CCDC.	2023-08-22 downloaded from the CCDC.
;
_cell_angle_alpha 90
_cell_angle_beta 114.2490(10)
_cell_angle_gamma 90
_cell_formula_units_Z 4
_cell_length_a 16.8832(2)
_cell_length_b 8.39770(10)
_cell_length_c 14.6843(2)
_cell_measurement_reflns_used 19131
_cell_measurement_temperature 100(2)
_cell_measurement_theta_max 76.7770
_cell_measurement_theta_min 2.8530
_cell_volume 1898.25(4)
_computing_cell_refinement 'CrysAlisPro 1.171.40.53 (Rigaku OD, 2019)'
_computing_data_collection 'CrysAlisPro 1.171.40.53 (Rigaku OD, 2019)'
_computing_data_reduction 'CrysAlisPro 1.171.40.53 (Rigaku OD, 2019)'
_computing_molecular_graphics 'ShelXLe (Huebschle et all, 2011)'
_computing_publication_material 'SHELXL-2014/6 (Sheldrick, 2014)'
_computing_structure_refinement 'SHELXL-2018/3 (Sheldrick, 2018)'
_computing_structure_solution 'SHELXT 2014/5 (Sheldrick, 2014)'
_diffrn_ambient_temperature 100(2)
_diffrn_detector_area_resol_mean 10.0000
_diffrn_measured_fraction_theta_full 1.000
_diffrn_measured_fraction_theta_max 1.000
_diffrn_measurement_device_type 'XtaLAB Synergy, Dualflex, HyPix'
_diffrn_measurement_method '\w scans'
_diffrn_radiation_type CuK\a
_diffrn_radiation_wavelength 1.54184
_diffrn_reflns_av_R_equivalents 0.0366
_diffrn_reflns_av_unetI/netI 0.0178
_diffrn_reflns_Laue_measured_fraction_full 1.000
_diffrn_reflns_Laue_measured_fraction_max 1.000
_diffrn_reflns_limit_h_max 20
_diffrn_reflns_limit_h_min -20
_diffrn_reflns_limit_k_max 10
_diffrn_reflns_limit_k_min -10
_diffrn_reflns_limit_l_max 16
_diffrn_reflns_limit_l_min -17
_diffrn_reflns_number 32635
_diffrn_reflns_point_group_measured_fraction_full 1.000
_diffrn_reflns_point_group_measured_fraction_max 1.000
_diffrn_reflns_theta_full 67.037
_diffrn_reflns_theta_max 67.037
_diffrn_reflns_theta_min 2.871
_diffrn_source 'micro-focus sealed X-ray tube'
_exptl_absorpt_coefficient_mu 5.053
_exptl_absorpt_correction_T_max 1.000
_exptl_absorpt_correction_T_min 0.419
_exptl_absorpt_correction_type gaussian
_exptl_absorpt_process_details
;
CrysAlisPro 1.171.41.112a (Rigaku Oxford Diffraction, 2021)
Numerical absorption correction based on gaussian integration over
a multifaceted crystal model
Empirical absorption correction using spherical harmonics,
implemented in SCALE3 ABSPACK scaling algorithm.
;
_exptl_crystal_colour 'clear yellow'
_exptl_crystal_density_diffrn 1.286
_exptl_crystal_description block
_exptl_crystal_F_000 780
_exptl_crystal_size_max 0.280
_exptl_crystal_size_mid 0.230
_exptl_crystal_size_min 0.160
_refine_diff_density_max 0.245
_refine_diff_density_min -0.282
_refine_diff_density_rms 0.041
_refine_ls_extinction_method none
_refine_ls_goodness_of_fit_ref 1.062
_refine_ls_hydrogen_treatment constr
_refine_ls_matrix_type full
_refine_ls_number_parameters 226
_refine_ls_number_reflns 3388
_refine_ls_number_restraints 0
_refine_ls_restrained_S_all 1.062
_refine_ls_R_factor_all 0.0276
_refine_ls_R_factor_gt 0.0267
_refine_ls_shift/su_max 0.000
_refine_ls_shift/su_mean 0.000
_refine_ls_structure_factor_coef Fsqd
_refine_ls_weighting_details 'w=1/[\s^2^(Fo^2^)+(0.0258P)^2^+1.2408P] where P=(Fo^2^+2Fc^2^)/3'
_refine_ls_weighting_scheme calc
_refine_ls_wR_factor_gt 0.0652
_refine_ls_wR_factor_ref 0.0657
_reflns_Friedel_coverage 0.000
_reflns_number_gt 3307
_reflns_number_total 3388
_reflns_threshold_expression 'I > 2\s(I)'
_cod_data_source_file d3dt02123h2.cif
_cod_data_source_block compound_13
_cod_original_sg_symbol_H-M 'P 21/c'
_cod_database_code 7713828
_shelx_shelxl_version_number 2018/3
_shelx_space_group_comment
;
The symmetry employed for this shelxl refinement is uniquely defined
by the following loop, which should always be used as a source of
symmetry information in preference to the above space-group names.
They are only intended as comments.
;
_shelx_estimated_absorpt_t_min 0.332
_shelx_estimated_absorpt_t_max 0.499

loop_
_space_group_symop_operation_xyz
'x, y, z'
'-x, y+1/2, -z+1/2'
'-x, -y, -z'
'x, -y-1/2, z-1/2'

loop_
_atom_site_label
_atom_site_type_symbol
_atom_site_fract_x
_atom_site_fract_y
_atom_site_fract_z
_atom_site_U_iso_or_equiv
_atom_site_adp_type
_atom_site_occupancy
_atom_site_site_symmetry_order
_atom_site_calc_flag
_atom_site_refinement_flags_posn
_atom_site_refinement_flags_adp
_atom_site_refinement_flags_occupancy
_atom_site_disorder_assembly
_atom_site_disorder_group
C1_1 C 0.32480(9) 0.45844(18) 0.45461(11) 0.0172(3) Uani 1 1 d . . . . .
N1_1 N 0.38289(8) 0.33629(15) 0.47878(9) 0.0182(3) Uani 1 1 d . . . . .
C2_1 C 0.42924(10) 0.3347(2) 0.41881(12) 0.0218(3) Uani 1 1 d . . . . .
N2_1 N 0.33521(8) 0.53091(15) 0.37726(9) 0.0182(3) Uani 1 1 d . . . . .
C3_1 C 0.39948(10) 0.4573(2) 0.35529(11) 0.0214(3) Uani 1 1 d . . . . .
C4_1 C 0.39448(10) 0.21804(19) 0.55571(12) 0.0240(3) Uani 1 1 d . . . . .
H4A_1 H 0.456129 0.211231 0.601012 0.036 Uiso 1 1 calc R U . . .
H4B_1 H 0.374364 0.114096 0.524395 0.036 Uiso 1 1 calc R U . . .
H4C_1 H 0.360747 0.249173 0.593504 0.036 Uiso 1 1 calc R U . . .
C5_1 C 0.49738(11) 0.2133(2) 0.43025(14) 0.0307(4) Uani 1 1 d . . . . .
H5A_1 H 0.524560 0.238106 0.384434 0.046 Uiso 1 1 calc R U . . .
H5B_1 H 0.470660 0.107456 0.414677 0.046 Uiso 1 1 calc R U . . .
H5C_1 H 0.541591 0.214543 0.499139 0.046 Uiso 1 1 calc R U . . .
C6_1 C 0.42335(11) 0.5152(2) 0.27371(13) 0.0302(4) Uani 1 1 d . . . . .
H6A_1 H 0.438099 0.628566 0.283598 0.045 Uiso 1 1 calc R U . . .
H6B_1 H 0.374114 0.499906 0.209063 0.045 Uiso 1 1 calc R U . . .
H6C_1 H 0.473519 0.454988 0.274934 0.045 Uiso 1 1 calc R U . . .
C7_1 C 0.28731(11) 0.6702(2) 0.32381(12) 0.0251(4) Uani 1 1 d . . . . .
H7A_1 H 0.261995 0.648694 0.251869 0.038 Uiso 1 1 calc R U . . .
H7B_1 H 0.326825 0.761361 0.338221 0.038 Uiso 1 1 calc R U . . .
H7C_1 H 0.240831 0.694262 0.345344 0.038 Uiso 1 1 calc R U . . .
Cr1_2 Cr 0.24411(2) 0.52342(3) 0.52358(2) 0.01439(8) Uani 1 1 d . . . . .
C2_2 C 0.27111(10) 0.7352(2) 0.53360(11) 0.0202(3) Uani 1 1 d . . . . .
O2_2 O 0.28795(8) 0.87084(14) 0.54365(9) 0.0300(3) Uani 1 1 d . . . . .
O1_2 O 0.37794(7) 0.54492(15) 0.73455(8) 0.0288(3) Uani 1 1 d . . . . .
C1_2 C 0.32755(10) 0.53210(18) 0.65159(12) 0.0195(3) Uani 1 1 d . . . . .
C1_3 C 0.14901(9) 0.33109(19) 0.44776(11) 0.0185(3) Uani 1 1 d . . . . .
C2_3 C 0.11217(10) 0.47889(19) 0.40296(11) 0.0191(3) Uani 1 1 d . . . . .
C3_3 C 0.10368(9) 0.57710(19) 0.47762(11) 0.0189(3) Uani 1 1 d . . . . .
C4_3 C 0.13572(10) 0.49021(18) 0.56862(11) 0.0182(3) Uani 1 1 d . . . . .
C5_3 C 0.16379(9) 0.33760(18) 0.55040(11) 0.0176(3) Uani 1 1 d . . . . .
C6_3 C 0.16246(11) 0.1900(2) 0.39281(13) 0.0255(4) Uani 1 1 d . . . . .
H6A_3 H 0.106749 0.136418 0.356260 0.038 Uiso 1 1 calc R U . . .
H6B_3 H 0.203192 0.115618 0.440715 0.038 Uiso 1 1 calc R U . . .
H6C_3 H 0.186213 0.225866 0.345604 0.038 Uiso 1 1 calc R U . . .
C7_3 C 0.08178(11) 0.5170(2) 0.29374(12) 0.0276(4) Uani 1 1 d . . . . .
H7A_3 H 0.025836 0.464822 0.256151 0.041 Uiso 1 1 calc R U . . .
H7B_3 H 0.124640 0.478458 0.269818 0.041 Uiso 1 1 calc R U . . .
H7C_3 H 0.075067 0.632468 0.284080 0.041 Uiso 1 1 calc R U . . .
C8_3 C 0.06399(11) 0.7403(2) 0.46262(14) 0.0273(4) Uani 1 1 d . . . . .
H8A_3 H 0.002656 0.731644 0.450847 0.041 Uiso 1 1 calc R U . . .
H8B_3 H 0.068591 0.790931 0.404845 0.041 Uiso 1 1 calc R U . . .
H8C_3 H 0.094813 0.804982 0.522380 0.041 Uiso 1 1 calc R U . . .
C9_3 C 0.13335(11) 0.5431(2) 0.66530(12) 0.0247(4) Uani 1 1 d . . . . .
H9A_3 H 0.082681 0.496285 0.671610 0.037 Uiso 1 1 calc R U . . .
H9B_3 H 0.129393 0.659523 0.666018 0.037 Uiso 1 1 calc R U . . .
H9C_3 H 0.186440 0.508100 0.721276 0.037 Uiso 1 1 calc R U . . .
C10_3 C 0.19510(11) 0.2034(2) 0.62457(12) 0.0244(4) Uani 1 1 d . . . . .
H10A_3 H 0.145223 0.151780 0.630156 0.037 Uiso 1 1 calc R U . . .
H10B_3 H 0.234144 0.245502 0.689896 0.037 Uiso 1 1 calc R U . . .
H10C_3 H 0.226336 0.125430 0.601977 0.037 Uiso 1 1 calc R U . . .

loop_
_atom_site_aniso_label
_atom_site_aniso_U_11
_atom_site_aniso_U_22
_atom_site_aniso_U_33
_atom_site_aniso_U_23
_atom_site_aniso_U_13
_atom_site_aniso_U_12
C1_1 0.0161(7) 0.0174(8) 0.0185(7) -0.0021(6) 0.0074(6) -0.0024(6)
N1_1 0.0169(6) 0.0169(7) 0.0222(6) -0.0019(5) 0.0095(5) 0.0002(5)
C2_1 0.0154(7) 0.0268(9) 0.0241(8) -0.0095(7) 0.0091(6) -0.0028(6)
N2_1 0.0181(6) 0.0203(7) 0.0184(6) -0.0009(5) 0.0096(5) -0.0016(5)
C3_1 0.0161(7) 0.0302(9) 0.0197(8) -0.0075(7) 0.0091(6) -0.0051(6)
C4_1 0.0236(8) 0.0185(8) 0.0306(9) 0.0027(7) 0.0117(7) 0.0034(6)
C5_1 0.0214(8) 0.0356(10) 0.0354(10) -0.0102(8) 0.0121(7) 0.0043(7)
C6_1 0.0253(9) 0.0462(11) 0.0245(9) -0.0051(8) 0.0158(7) -0.0063(8)
C7_1 0.0264(8) 0.0280(9) 0.0232(8) 0.0064(7) 0.0126(7) 0.0018(7)
Cr1_2 0.01442(13) 0.01422(14) 0.01624(13) 0.00056(9) 0.00804(10) 0.00086(9)
C2_2 0.0173(7) 0.0233(9) 0.0217(8) 0.0023(6) 0.0097(6) 0.0040(6)
O2_2 0.0321(6) 0.0154(6) 0.0412(7) -0.0005(5) 0.0137(6) -0.0015(5)
O1_2 0.0230(6) 0.0389(7) 0.0204(6) -0.0024(5) 0.0047(5) 0.0065(5)
C1_2 0.0187(8) 0.0182(8) 0.0263(9) 0.0016(6) 0.0141(7) 0.0035(6)
C1_3 0.0151(7) 0.0197(8) 0.0210(8) -0.0033(6) 0.0078(6) -0.0032(6)
C2_3 0.0140(7) 0.0238(8) 0.0186(7) 0.0003(6) 0.0057(6) -0.0013(6)
C3_3 0.0130(7) 0.0198(8) 0.0247(8) 0.0006(6) 0.0085(6) 0.0003(6)
C4_3 0.0155(7) 0.0204(8) 0.0211(8) -0.0012(6) 0.0101(6) -0.0018(6)
C5_3 0.0157(7) 0.0180(8) 0.0211(8) 0.0003(6) 0.0095(6) -0.0023(6)
C6_3 0.0257(8) 0.0232(9) 0.0275(9) -0.0072(7) 0.0109(7) -0.0026(7)
C7_3 0.0230(8) 0.0373(10) 0.0206(8) 0.0022(7) 0.0070(7) 0.0001(7)
C8_3 0.0215(8) 0.0229(9) 0.0374(10) 0.0024(7) 0.0121(7) 0.0047(7)
C9_3 0.0245(8) 0.0297(9) 0.0255(8) -0.0042(7) 0.0159(7) -0.0021(7)
C10_3 0.0255(8) 0.0219(8) 0.0286(9) 0.0061(7) 0.0139(7) 0.0013(7)

loop_
_atom_type_symbol
_atom_type_description
_atom_type_scat_dispersion_real
_atom_type_scat_dispersion_imag
_atom_type_scat_source
C C 0.0181 0.0091 'International Tables Vol C Tables 4.2.6.8 and 6.1.1.4'
N N 0.0311 0.0180 'International Tables Vol C Tables 4.2.6.8 and 6.1.1.4'
O O 0.0492 0.0322 'International Tables Vol C Tables 4.2.6.8 and 6.1.1.4'
Cr Cr -0.1635 2.4439 'International Tables Vol C Tables 4.2.6.8 and 6.1.1.4'
H H 0.0000 0.0000 'International Tables Vol C Tables 4.2.6.8 and 6.1.1.4'

loop_
_geom_angle_atom_site_label_1
_geom_angle_atom_site_label_2
_geom_angle_atom_site_label_3
_geom_angle
_geom_angle_site_symmetry_1
_geom_angle_site_symmetry_3
_geom_angle_publ_flag
N1_1 C1_1 N2_1 103.19(12) . . ?
N1_1 C1_1 Cr1_2 128.12(11) . . ?
N2_1 C1_1 Cr1_2 128.64(11) . . ?
C1_1 N1_1 C2_1 111.87(13) . . ?
C1_1 N1_1 C4_1 124.68(13) . . ?
C2_1 N1_1 C4_1 123.43(13) . . ?
C3_1 C2_1 N1_1 106.52(13) . . ?
C3_1 C2_1 C5_1 130.81(15) . . ?
N1_1 C2_1 C5_1 122.67(15) . . ?
C1_1 N2_1 C3_1 111.92(13) . . ?
C1_1 N2_1 C7_1 125.13(13) . . ?
C3_1 N2_1 C7_1 122.94(13) . . ?
C2_1 C3_1 N2_1 106.50(13) . . ?
C2_1 C3_1 C6_1 131.34(15) . . ?
N2_1 C3_1 C6_1 122.15(15) . . ?
N1_1 C4_1 H4A_1 109.5 . . ?
N1_1 C4_1 H4B_1 109.5 . . ?
H4A_1 C4_1 H4B_1 109.5 . . ?
N1_1 C4_1 H4C_1 109.5 . . ?
H4A_1 C4_1 H4C_1 109.5 . . ?
H4B_1 C4_1 H4C_1 109.5 . . ?
C2_1 C5_1 H5A_1 109.5 . . ?
C2_1 C5_1 H5B_1 109.5 . . ?
H5A_1 C5_1 H5B_1 109.5 . . ?
C2_1 C5_1 H5C_1 109.5 . . ?
H5A_1 C5_1 H5C_1 109.5 . . ?
H5B_1 C5_1 H5C_1 109.5 . . ?
C3_1 C6_1 H6A_1 109.5 . . ?
C3_1 C6_1 H6B_1 109.5 . . ?
H6A_1 C6_1 H6B_1 109.5 . . ?
C3_1 C6_1 H6C_1 109.5 . . ?
H6A_1 C6_1 H6C_1 109.5 . . ?
H6B_1 C6_1 H6C_1 109.5 . . ?
N2_1 C7_1 H7A_1 109.5 . . ?
N2_1 C7_1 H7B_1 109.5 . . ?
H7A_1 C7_1 H7B_1 109.5 . . ?
N2_1 C7_1 H7C_1 109.5 . . ?
H7A_1 C7_1 H7C_1 109.5 . . ?
H7B_1 C7_1 H7C_1 109.5 . . ?
C2_2 Cr1_2 C1_2 79.46(7) . . ?
C2_2 Cr1_2 C1_1 95.92(6) . . ?
C1_2 Cr1_2 C1_1 97.41(6) . . ?
C2_2 Cr1_2 C4_3 108.03(6) . . ?
C1_2 Cr1_2 C4_3 94.62(6) . . ?
C1_1 Cr1_2 C4_3 154.81(6) . . ?
C2_2 Cr1_2 C5_3 145.64(6) . . ?
C1_2 Cr1_2 C5_3 96.61(6) . . ?
C1_1 Cr1_2 C5_3 118.40(6) . . ?
C4_3 Cr1_2 C5_3 37.82(6) . . ?
C2_2 Cr1_2 C1_3 148.35(6) . . ?
C1_2 Cr1_2 C1_3 129.45(6) . . ?
C1_1 Cr1_2 C1_3 92.77(6) . . ?
C4_3 Cr1_2 C1_3 62.69(6) . . ?
C5_3 Cr1_2 C1_3 37.48(6) . . ?
C2_2 Cr1_2 C3_3 91.53(6) . . ?
C1_2 Cr1_2 C3_3 125.28(6) . . ?
C1_1 Cr1_2 C3_3 137.30(6) . . ?
C4_3 Cr1_2 C3_3 37.37(6) . . ?
C5_3 Cr1_2 C3_3 62.72(6) . . ?
C1_3 Cr1_2 C3_3 62.37(6) . . ?
C2_2 Cr1_2 C2_3 111.17(6) . . ?
C1_2 Cr1_2 C2_3 156.46(6) . . ?
C1_1 Cr1_2 C2_3 102.09(6) . . ?
C4_3 Cr1_2 C2_3 62.40(6) . . ?
C5_3 Cr1_2 C2_3 62.46(6) . . ?
C1_3 Cr1_2 C2_3 37.18(6) . . ?
C3_3 Cr1_2 C2_3 37.24(6) . . ?
O2_2 C2_2 Cr1_2 177.21(14) . . ?
O1_2 C1_2 Cr1_2 175.85(13) . . ?
C2_3 C1_3 C5_3 108.01(13) . . ?
C2_3 C1_3 C6_3 125.00(14) . . ?
C5_3 C1_3 C6_3 126.82(14) . . ?
C2_3 C1_3 Cr1_2 71.75(9) . . ?
C5_3 C1_3 Cr1_2 70.49(8) . . ?
C6_3 C1_3 Cr1_2 127.13(10) . . ?
C1_3 C2_3 C3_3 108.18(13) . . ?
C1_3 C2_3 C7_3 124.86(14) . . ?
C3_3 C2_3 C7_3 126.81(15) . . ?
C1_3 C2_3 Cr1_2 71.06(8) . . ?
C3_3 C2_3 Cr1_2 71.10(8) . . ?
C7_3 C2_3 Cr1_2 127.00(11) . . ?
C4_3 C3_3 C2_3 107.86(14) . . ?
C4_3 C3_3 C8_3 125.56(14) . . ?
C2_3 C3_3 C8_3 126.52(14) . . ?
C4_3 C3_3 Cr1_2 70.39(8) . . ?
C2_3 C3_3 Cr1_2 71.66(8) . . ?
C8_3 C3_3 Cr1_2 125.75(11) . . ?
C3_3 C4_3 C5_3 108.18(13) . . ?
C3_3 C4_3 C9_3 126.08(14) . . ?
C5_3 C4_3 C9_3 125.54(14) . . ?
C3_3 C4_3 Cr1_2 72.24(8) . . ?
C5_3 C4_3 Cr1_2 71.17(8) . . ?
C9_3 C4_3 Cr1_2 126.38(11) . . ?
C1_3 C5_3 C4_3 107.77(13) . . ?
C1_3 C5_3 C10_3 126.45(14) . . ?
C4_3 C5_3 C10_3 125.54(14) . . ?
C1_3 C5_3 Cr1_2 72.04(8) . . ?
C4_3 C5_3 Cr1_2 71.01(8) . . ?
C10_3 C5_3 Cr1_2 126.88(10) . . ?
C1_3 C6_3 H6A_3 109.5 . . ?
C1_3 C6_3 H6B_3 109.5 . . ?
H6A_3 C6_3 H6B_3 109.5 . . ?
C1_3 C6_3 H6C_3 109.5 . . ?
H6A_3 C6_3 H6C_3 109.5 . . ?
H6B_3 C6_3 H6C_3 109.5 . . ?
C2_3 C7_3 H7A_3 109.5 . . ?
C2_3 C7_3 H7B_3 109.5 . . ?
H7A_3 C7_3 H7B_3 109.5 . . ?
C2_3 C7_3 H7C_3 109.5 . . ?
H7A_3 C7_3 H7C_3 109.5 . . ?
H7B_3 C7_3 H7C_3 109.5 . . ?
C3_3 C8_3 H8A_3 109.5 . . ?
C3_3 C8_3 H8B_3 109.5 . . ?
H8A_3 C8_3 H8B_3 109.5 . . ?
C3_3 C8_3 H8C_3 109.5 . . ?
H8A_3 C8_3 H8C_3 109.5 . . ?
H8B_3 C8_3 H8C_3 109.5 . . ?
C4_3 C9_3 H9A_3 109.5 . . ?
C4_3 C9_3 H9B_3 109.5 . . ?
H9A_3 C9_3 H9B_3 109.5 . . ?
C4_3 C9_3 H9C_3 109.5 . . ?
H9A_3 C9_3 H9C_3 109.5 . . ?
H9B_3 C9_3 H9C_3 109.5 . . ?
C5_3 C10_3 H10A_3 109.5 . . ?
C5_3 C10_3 H10B_3 109.5 . . ?
H10A_3 C10_3 H10B_3 109.5 . . ?
C5_3 C10_3 H10C_3 109.5 . . ?
H10A_3 C10_3 H10C_3 109.5 . . ?
H10B_3 C10_3 H10C_3 109.5 . . ?

loop_
_geom_bond_atom_site_label_1
_geom_bond_atom_site_label_2
_geom_bond_distance
_geom_bond_site_symmetry_2
_geom_bond_publ_flag
C1_1 N1_1 1.362(2) . ?
C1_1 N2_1 1.362(2) . ?
C1_1 Cr1_2 2.0767(15) . ?
N1_1 C2_1 1.398(2) . ?
N1_1 C4_1 1.456(2) . ?
C2_1 C3_1 1.340(2) . ?
C2_1 C5_1 1.494(2) . ?
N2_1 C3_1 1.397(2) . ?
N2_1 C7_1 1.455(2) . ?
C3_1 C6_1 1.494(2) . ?
C4_1 H4A_1 0.9800 . ?
C4_1 H4B_1 0.9800 . ?
C4_1 H4C_1 0.9800 . ?
C5_1 H5A_1 0.9800 . ?
C5_1 H5B_1 0.9800 . ?
C5_1 H5C_1 0.9800 . ?
C6_1 H6A_1 0.9800 . ?
C6_1 H6B_1 0.9800 . ?
C6_1 H6C_1 0.9800 . ?
C7_1 H7A_1 0.9800 . ?
C7_1 H7B_1 0.9800 . ?
C7_1 H7C_1 0.9800 . ?
Cr1_2 C2_2 1.8264(17) . ?
Cr1_2 C1_2 1.8298(16) . ?
Cr1_2 C4_3 2.2041(15) . ?
Cr1_2 C5_3 2.2063(15) . ?
Cr1_2 C1_3 2.2266(15) . ?
Cr1_2 C3_3 2.2283(14) . ?
Cr1_2 C2_3 2.2357(15) . ?
C2_2 O2_2 1.169(2) . ?
O1_2 C1_2 1.170(2) . ?
C1_3 C2_3 1.423(2) . ?
C1_3 C5_3 1.424(2) . ?
C1_3 C6_3 1.502(2) . ?
C2_3 C3_3 1.425(2) . ?
C2_3 C7_3 1.504(2) . ?
C3_3 C4_3 1.420(2) . ?
C3_3 C8_3 1.502(2) . ?
C4_3 C5_3 1.429(2) . ?
C4_3 C9_3 1.504(2) . ?
C5_3 C10_3 1.504(2) . ?
C6_3 H6A_3 0.9800 . ?
C6_3 H6B_3 0.9800 . ?
C6_3 H6C_3 0.9800 . ?
C7_3 H7A_3 0.9800 . ?
C7_3 H7B_3 0.9800 . ?
C7_3 H7C_3 0.9800 . ?
C8_3 H8A_3 0.9800 . ?
C8_3 H8B_3 0.9800 . ?
C8_3 H8C_3 0.9800 . ?
C9_3 H9A_3 0.9800 . ?
C9_3 H9B_3 0.9800 . ?
C9_3 H9C_3 0.9800 . ?
C10_3 H10A_3 0.9800 . ?
C10_3 H10B_3 0.9800 . ?
C10_3 H10C_3 0.9800 . ?

loop_
_geom_torsion_atom_site_label_1
_geom_torsion_atom_site_label_2
_geom_torsion_atom_site_label_3
_geom_torsion_atom_site_label_4
_geom_torsion
_geom_torsion_site_symmetry_1
_geom_torsion_site_symmetry_2
_geom_torsion_site_symmetry_3
_geom_torsion_site_symmetry_4
_geom_torsion_publ_flag
N2_1 C1_1 N1_1 C2_1 0.95(16) . . . . ?
Cr1_2 C1_1 N1_1 C2_1 -176.64(11) . . . . ?
N2_1 C1_1 N1_1 C4_1 -177.47(13) . . . . ?
Cr1_2 C1_1 N1_1 C4_1 4.9(2) . . . . ?
C1_1 N1_1 C2_1 C3_1 -0.42(17) . . . . ?
C4_1 N1_1 C2_1 C3_1 178.02(13) . . . . ?
C1_1 N1_1 C2_1 C5_1 179.70(14) . . . . ?
C4_1 N1_1 C2_1 C5_1 -1.9(2) . . . . ?
N1_1 C1_1 N2_1 C3_1 -1.14(16) . . . . ?
Cr1_2 C1_1 N2_1 C3_1 176.43(11) . . . . ?
N1_1 C1_1 N2_1 C7_1 179.95(13) . . . . ?
Cr1_2 C1_1 N2_1 C7_1 -2.5(2) . . . . ?
N1_1 C2_1 C3_1 N2_1 -0.29(16) . . . . ?
C5_1 C2_1 C3_1 N2_1 179.57(16) . . . . ?
N1_1 C2_1 C3_1 C6_1 -179.58(16) . . . . ?
C5_1 C2_1 C3_1 C6_1 0.3(3) . . . . ?
C1_1 N2_1 C3_1 C2_1 0.93(17) . . . . ?
C7_1 N2_1 C3_1 C2_1 179.86(14) . . . . ?
C1_1 N2_1 C3_1 C6_1 -179.70(14) . . . . ?
C7_1 N2_1 C3_1 C6_1 -0.8(2) . . . . ?
C5_3 C1_3 C2_3 C3_3 -0.24(16) . . . . ?
C6_3 C1_3 C2_3 C3_3 175.21(14) . . . . ?
Cr1_2 C1_3 C2_3 C3_3 -61.75(10) . . . . ?
C5_3 C1_3 C2_3 C7_3 -176.05(14) . . . . ?
C6_3 C1_3 C2_3 C7_3 -0.6(2) . . . . ?
Cr1_2 C1_3 C2_3 C7_3 122.44(15) . . . . ?
C5_3 C1_3 C2_3 Cr1_2 61.51(10) . . . . ?
C6_3 C1_3 C2_3 Cr1_2 -123.03(15) . . . . ?
C1_3 C2_3 C3_3 C4_3 0.30(17) . . . . ?
C7_3 C2_3 C3_3 C4_3 176.01(15) . . . . ?
Cr1_2 C2_3 C3_3 C4_3 -61.43(10) . . . . ?
C1_3 C2_3 C3_3 C8_3 -176.90(14) . . . . ?
C7_3 C2_3 C3_3 C8_3 -1.2(3) . . . . ?
Cr1_2 C2_3 C3_3 C8_3 121.36(15) . . . . ?
C1_3 C2_3 C3_3 Cr1_2 61.73(10) . . . . ?
C7_3 C2_3 C3_3 Cr1_2 -122.56(16) . . . . ?
C2_3 C3_3 C4_3 C5_3 -0.25(17) . . . . ?
C8_3 C3_3 C4_3 C5_3 176.99(14) . . . . ?
Cr1_2 C3_3 C4_3 C5_3 -62.49(10) . . . . ?
C2_3 C3_3 C4_3 C9_3 -175.26(14) . . . . ?
C8_3 C3_3 C4_3 C9_3 2.0(2) . . . . ?
Cr1_2 C3_3 C4_3 C9_3 122.50(15) . . . . ?
C2_3 C3_3 C4_3 Cr1_2 62.24(10) . . . . ?
C8_3 C3_3 C4_3 Cr1_2 -120.52(15) . . . . ?
C2_3 C1_3 C5_3 C4_3 0.09(16) . . . . ?
C6_3 C1_3 C5_3 C4_3 -175.26(14) . . . . ?
Cr1_2 C1_3 C5_3 C4_3 62.41(10) . . . . ?
C2_3 C1_3 C5_3 C10_3 174.66(14) . . . . ?
C6_3 C1_3 C5_3 C10_3 -0.7(2) . . . . ?
Cr1_2 C1_3 C5_3 C10_3 -123.02(15) . . . . ?
C2_3 C1_3 C5_3 Cr1_2 -62.32(10) . . . . ?
C6_3 C1_3 C5_3 Cr1_2 122.33(15) . . . . ?
C3_3 C4_3 C5_3 C1_3 0.10(16) . . . . ?
C9_3 C4_3 C5_3 C1_3 175.14(14) . . . . ?
Cr1_2 C4_3 C5_3 C1_3 -63.08(10) . . . . ?
C3_3 C4_3 C5_3 C10_3 -174.53(14) . . . . ?
C9_3 C4_3 C5_3 C10_3 0.5(2) . . . . ?
Cr1_2 C4_3 C5_3 C10_3 122.29(15) . . . . ?
C3_3 C4_3 C5_3 Cr1_2 63.18(10) . . . . ?
C9_3 C4_3 C5_3 Cr1_2 -121.78(15) . . . . ?
